data_7718555
loop_
_publ_author_name
'Ramasubramanian, Ramamoorthy'
'Anandababu, Karunanithi'
'Kumar, Mukesh'
'Mayilmurugan, Ramasamy'

_publ_section_title
;
 A bioinspired model for copper monooxygenase: direct aromatic
 hydroxylation using O<sub>2</sub>.
;
_journal_issue 22
_journal_name_full 'Dalton transactions (Cambridge, England : 2003)'
_journal_page_first 8788
_journal_page_last 8799
_journal_paper_doi 10.1039/d4dt02079k
_journal_volume 54
_journal_year 2025
_chemical_formula_moiety 'C38 H35 Cu2 F6 N6 O8 S2, C F3 O3 S'
_chemical_formula_sum 'C39 H34 Cu2 F9 N6 O11 S3'
_chemical_formula_weight 1156.98
_space_group_crystal_system orthorhombic
_space_group_IT_number 29
_space_group_name_Hall 'P 2c -2ac'
_space_group_name_H-M_alt 'P c a 21'
_atom_sites_solution_hydrogens mixed
_audit_creation_date 2015-12-14
_audit_creation_method
;
Olex2 1.2
(compiled 2015.09.30 svn.r3233 for OlexSys, GUI svn.r5103)
;
_audit_update_record
;
2019-10-31 deposited with the CCDC.	2025-04-21 downloaded from the CCDC.
;
_cell_angle_alpha 90
_cell_angle_beta 90
_cell_angle_gamma 90
_cell_formula_units_Z 4
_cell_length_a 27.7616(6)
_cell_length_b 10.1552(2)
_cell_length_c 16.5696(3)
_cell_measurement_reflns_used 7667
_cell_measurement_temperature 293(2)
_cell_measurement_theta_max 73.0790
_cell_measurement_theta_min 3.1670
_cell_volume 4671.38(16)
_computing_cell_refinement 'CrysAlisPro 1.171.38.41 (Rigaku OD, 2015)'
_computing_data_collection 'CrysAlisPro 1.171.38.41 (Rigaku OD, 2015)'
_computing_data_reduction 'CrysAlisPro 1.171.38.41 (Rigaku OD, 2015)'
_computing_molecular_graphics 'Olex2 (Dolomanov et al., 2009)'
_computing_publication_material 'Olex2 (Dolomanov et al., 2009)'
_computing_structure_refinement 'ShelXL (Sheldrick, 2015)'
_computing_structure_solution 'ShelXT (Sheldrick, 2015)'
_diffrn_ambient_temperature 293(2)
_diffrn_detector 'CCD plate'
_diffrn_detector_area_resol_mean 4.1600
_diffrn_detector_type Titan
_diffrn_measured_fraction_theta_full 1.000
_diffrn_measured_fraction_theta_max 0.976
_diffrn_measurement_details
;
List of Runs (angles in degrees, time in seconds):

  # Type    Start    End  Width  t~exp~   \w     \q     \k     \f   Frames
#--------------------------------------------------------------------------
  1  \w    -24.00  66.00   1.00    1.34    --   43.29 -57.00  30.00   90
  2  \w     31.00 119.00   1.00    5.33    --  102.90-126.00 -30.00   88
  3  \w     46.00  88.00   1.00    5.33    --  102.90 -95.00-120.00   42
  4  \w     82.00 150.00   1.00    5.33    --  102.90  45.00-180.00   68
  5  \w     80.00 121.00   1.00    5.33    --  102.90  61.00 -30.00   41
  6  \w     98.00 135.00   1.00    5.33    --  102.90  61.00  90.00   37
  7  \w    -99.00 -72.00   1.00    1.34    --  -43.29-126.00-150.00   27
  8  \w   -118.00 -79.00   1.00    1.34    --  -43.29 -99.00  90.00   39
;
_diffrn_measurement_device 'four-circle diffractometer'
_diffrn_measurement_device_type 'SuperNova, Single source at offset, Titan'
_diffrn_measurement_method '\w scans'
_diffrn_orient_matrix_type 'CrysAlisPro convention (1999,Acta A55,543-557)'
_diffrn_orient_matrix_UB_11 -0.0228283000
_diffrn_orient_matrix_UB_12 -0.0494634000
_diffrn_orient_matrix_UB_13 -0.0577604000
_diffrn_orient_matrix_UB_21 -0.0029222000
_diffrn_orient_matrix_UB_22 -0.0213796000
_diffrn_orient_matrix_UB_23 0.1399850000
_diffrn_orient_matrix_UB_31 -0.0900202000
_diffrn_orient_matrix_UB_32 0.0133032000
_diffrn_orient_matrix_UB_33 0.0101366000
_diffrn_radiation_monochromator mirror
_diffrn_radiation_probe x-ray
_diffrn_radiation_type CuK\a
_diffrn_radiation_wavelength 1.54184
_diffrn_reflns_av_R_equivalents 0.0783
_diffrn_reflns_av_unetI/netI 0.0719
_diffrn_reflns_Laue_measured_fraction_full 1.000
_diffrn_reflns_Laue_measured_fraction_max 0.976
_diffrn_reflns_limit_h_max 32
_diffrn_reflns_limit_h_min -33
_diffrn_reflns_limit_k_max 11
_diffrn_reflns_limit_k_min -12
_diffrn_reflns_limit_l_max 16
_diffrn_reflns_limit_l_min -20
_diffrn_reflns_number 12880
_diffrn_reflns_point_group_measured_fraction_full 0.764
_diffrn_reflns_point_group_measured_fraction_max 0.740
_diffrn_reflns_theta_full 67.684
_diffrn_reflns_theta_max 73.249
_diffrn_reflns_theta_min 3.184
_diffrn_source 'micro-focus sealed X-ray tube'
_diffrn_source_type 'SuperNova (Cu) X-ray Source'
_exptl_absorpt_coefficient_mu 3.275
_exptl_absorpt_correction_T_max 0.921
_exptl_absorpt_correction_T_min 0.574
_exptl_absorpt_correction_type analytical
_exptl_absorpt_process_details
;
CrysAlisPro 1.171.38.41 (Rigaku Oxford Diffraction, 2015)
Analytical numeric absorption correction using a multifaceted crystal
			model based on expressions derived by R.C. Clark & J.S. Reid.
(Clark, R. C. & Reid, J. S. (1995). Acta Cryst. A51, 887-897)
Empirical absorption correction using spherical harmonics,
 implemented in SCALE3 ABSPACK scaling algorithm.
;
_exptl_crystal_density_diffrn 1.645
_exptl_crystal_F_000 2340
_exptl_crystal_size_max 0.728
_exptl_crystal_size_mid 0.164
_exptl_crystal_size_min 0.066
_refine_diff_density_max 1.363
_refine_diff_density_min -0.688
_refine_diff_density_rms 0.104
_refine_ls_abs_structure_details
;
 Flack x determined using 1477 quotients [(I+)-(I-)]/[(I+)+(I-)]
 (Parsons, Flack and Wagner, Acta Cryst. B69 (2013) 249-259).
;
_refine_ls_abs_structure_Flack 0.00(4)
_refine_ls_extinction_coef 0.00024(8)
_refine_ls_extinction_expression Fc^*^=kFc[1+0.001xFc^2^\l^3^/sin(2\q)]^-1/4^
_refine_ls_extinction_method 'SHELXL-2014/7 (Sheldrick 2014'
_refine_ls_goodness_of_fit_ref 1.070
_refine_ls_hydrogen_treatment mixed
_refine_ls_matrix_type full
_refine_ls_number_parameters 640
_refine_ls_number_reflns 6944
_refine_ls_number_restraints 7
_refine_ls_restrained_S_all 1.070
_refine_ls_R_factor_all 0.0752
_refine_ls_R_factor_gt 0.0667
_refine_ls_shift/su_max 0.000
_refine_ls_shift/su_mean 0.000
_refine_ls_structure_factor_coef Fsqd
_refine_ls_weighting_details 'w=1/[\s^2^(Fo^2^)+(0.0936P)^2^+7.1171P] where P=(Fo^2^+2Fc^2^)/3'
_refine_ls_weighting_scheme calc
_refine_ls_wR_factor_gt 0.1803
_refine_ls_wR_factor_ref 0.1889
_reflns_Friedel_coverage 0.462
_reflns_Friedel_fraction_full 0.510
_reflns_Friedel_fraction_max 0.486
_reflns_number_gt 6048
_reflns_number_total 6944
_reflns_threshold_expression 'I > 2\s(I)'
_cod_data_source_file d4dt02079k2.cif
_cod_data_source_block rs50_1
_cod_depositor_comments 'Adding full bibliography for 7718555--7718556.cif.'
_cod_database_code 7718555
_chemical_oxdiff_formula 'C39 H34 Cu2 F9 N6 O11 S3'
_shelx_space_group_comment
;
The symmetry employed for this shelxl refinement is uniquely defined
by the following loop, which should always be used as a source of
symmetry information in preference to the above space-group names.
They are only intended as comments.
;
_reflns_odcompleteness_completeness 99.94
_reflns_odcompleteness_iscentric 1
_reflns_odcompleteness_theta 66.97
_olex2_refinement_description
;
1. Fixed Uiso
 At 1.2 times of:
  All C(H) groups, All N(H) groups
 At 1.5 times of:
  All C(H,H,H) groups, All O(H) groups
2. Restrained distances
 O00B-H00B
 0.85 with sigma of 0.01
 O00G-H00G
 0.85 with sigma of 0.01
 S003-H00B
 1.895712 with sigma of 0.02
 Cu02-H00B
 2.666686 with sigma of 0.02
 S005-H00G
 1.901497 with sigma of 0.02
 Cu01-H00G
 2.735298 with sigma of 0.02
3.a Ternary CH refined with riding coordinates:
 C00Q(H00Q), C016(H016)
3.b Aromatic/amide H refined with riding coordinates:
 N00D(H00D), C00R(H00R), C00S(H00S), C00T(H00T), C00U(H00U), C00W(H00W),
 C00X(H00X), C00Z(H00Z), C011(H011), C012(H012), C013(H013), C015(H015),
 C017(H017), C018(H018), C019(H019), C01A(H01A), C01C(H01C), C01D(H01D),
 C01E(H01E), C01G(H01G), C01K(H01K), C01N(H01N), C01O(H01O), C01P(H01P),
 C01Q(H01Q)
3.c Idealised Me refined as rotating group:
 C01I(H01B,H01F,H01H), C01L(H01I,H01J,H01L)
;
_shelx_shelxl_version_number 2014/7
_olex2_date_sample_data_collection 2015-12-11
_olex2_submission_special_instructions 'No special instructions were received'
_oxdiff_exptl_absorpt_empirical_details
;
Empirical correction (ABSPACK) includes:
- Absorption correction using spherical harmonics
- Frame scaling
;
_oxdiff_exptl_absorpt_empirical_full_max 2.217
_oxdiff_exptl_absorpt_empirical_full_min 0.268

loop_
_space_group_symop_operation_xyz
'x, y, z'
'-x, -y, z+1/2'
'x+1/2, -y, z'
'-x+1/2, y, z+1/2'

loop_
_atom_site_label
_atom_site_type_symbol
_atom_site_fract_x
_atom_site_fract_y
_atom_site_fract_z
_atom_site_U_iso_or_equiv
_atom_site_adp_type
_atom_site_occupancy
_atom_site_site_symmetry_order
_atom_site_calc_flag
_atom_site_refinement_flags_posn
_atom_site_refinement_flags_adp
_atom_site_refinement_flags_occupancy
_atom_site_disorder_assembly
_atom_site_disorder_group
Cu01 Cu 0.62411(4) 0.31089(12) 0.60599(8) 0.0327(3) Uani 1 1 d D . . . .
Cu02 Cu 0.65136(4) 0.37324(11) 0.43755(8) 0.0306(3) Uani 1 1 d D . . . .
S003 S 0.61601(9) 0.6893(2) 0.37466(16) 0.0424(5) Uani 1 1 d D . . . .
S004 S 0.90989(11) 1.0537(2) 0.45402(19) 0.0577(7) Uani 1 1 d . . . . .
S005 S 0.58592(10) 0.6067(3) 0.6945(2) 0.0576(7) Uani 1 1 d D . . . .
O006 O 0.67855(19) 0.3669(6) 0.5445(4) 0.0315(12) Uani 1 1 d . . . . .
O007 O 0.5934(2) 0.3536(6) 0.5024(3) 0.0312(12) Uani 1 1 d . . . . .
N008 N 0.5633(3) 0.2429(8) 0.6502(5) 0.0363(16) Uani 1 1 d . . . . .
N009 N 0.5213(3) 0.5102(7) 0.4910(5) 0.0372(15) Uani 1 1 d . . . . .
N00A N 0.7161(3) 0.3899(7) 0.3881(4) 0.0341(15) Uani 1 1 d . . . . .
O00B O 0.6343(3) 0.5915(7) 0.4292(6) 0.0588(19) Uani 1 1 d D . . . .
H00B H 0.656(3) 0.631(2) 0.458(5) 0.088 Uiso 1 1 d DR . . . .
O00C O 0.5734(3) 0.7545(8) 0.4022(6) 0.060(2) Uani 1 1 d . . . . .
N00D N 0.8008(3) 0.4243(10) 0.6099(6) 0.0495(19) Uani 1 1 d . . . . .
H00D H 0.8118 0.3452 0.6131 0.059 Uiso 1 1 calc R . . . .
N00E N 0.6758(3) 0.2172(7) 0.6694(4) 0.0355(15) Uani 1 1 d . . . . .
N00F N 0.6076(3) 0.2971(8) 0.3517(5) 0.0387(17) Uani 1 1 d . . . . .
O00G O 0.6207(3) 0.5086(8) 0.6722(6) 0.061(2) Uani 1 1 d D . . . .
H00G H 0.6488(6) 0.539(8) 0.681(10) 0.091 Uiso 1 1 d DR . . . .
C00H C 0.7249(3) 0.3265(8) 0.5668(5) 0.0282(15) Uani 1 1 d . . . . .
C00I C 0.5104(3) 0.3849(9) 0.4736(5) 0.0321(16) Uani 1 1 d . . . . .
C00J C 0.7555(3) 0.3376(8) 0.4249(5) 0.0337(17) Uani 1 1 d . . . . .
C00K C 0.5301(3) 0.1848(8) 0.6038(6) 0.0331(15) Uani 1 1 d . . . . .
C00L C 0.7555(3) 0.4482(9) 0.5872(5) 0.0351(18) Uani 1 1 d . . . . .
C00M C 0.7202(3) 0.2363(8) 0.6408(5) 0.0318(16) Uani 1 1 d . . . . .
C00N C 0.5641(3) 0.2625(9) 0.3773(5) 0.0326(17) Uani 1 1 d . . . . .
F00O F 0.8805(4) 0.8532(13) 0.5356(10) 0.126(5) Uani 1 1 d . . . . .
O00P O 0.8869(4) 1.1463(10) 0.4034(7) 0.085(3) Uani 1 1 d . . . . .
C00Q C 0.5420(3) 0.1588(8) 0.5148(6) 0.0343(18) Uani 1 1 d . . . . .
H00Q H 0.5131 0.1214 0.4897 0.041 Uiso 1 1 calc R . . . .
C00R C 0.4628(3) 0.3532(10) 0.4607(7) 0.048(3) Uani 1 1 d . . . . .
H00R H 0.4540 0.2669 0.4489 0.058 Uiso 1 1 calc R . . . .
C00S C 0.5890(4) 0.2226(14) 0.2201(6) 0.057(3) Uani 1 1 d . . . . .
H00S H 0.5983 0.2100 0.1668 0.068 Uiso 1 1 calc R . . . .
C00T C 0.7219(4) 0.4708(10) 0.3250(6) 0.042(2) Uani 1 1 d . . . . .
H00T H 0.6946 0.5056 0.3004 0.050 Uiso 1 1 calc R . . . .
C00U C 0.5533(4) 0.2615(12) 0.7295(7) 0.053(3) Uani 1 1 d . . . . .
H00U H 0.5761 0.3029 0.7618 0.063 Uiso 1 1 calc R . . . .
C00V C 0.5538(3) 0.2897(8) 0.4694(5) 0.0288(16) Uani 1 1 d . . . . .
C00W C 0.7521(5) 0.0852(12) 0.7380(7) 0.057(3) Uani 1 1 d . . . . .
H00W H 0.7780 0.0413 0.7612 0.069 Uiso 1 1 calc R . . . .
C00X C 0.4406(4) 0.5779(12) 0.4844(8) 0.055(3) Uani 1 1 d . . . . .
H00X H 0.4173 0.6435 0.4879 0.065 Uiso 1 1 calc R . . . .
F00Y F 0.6675(4) 0.8576(10) 0.4550(9) 0.112(4) Uani 1 1 d . . . . .
C00Z C 0.7594(4) 0.1704(11) 0.6735(7) 0.047(2) Uani 1 1 d . . . . .
H00Z H 0.7901 0.1832 0.6526 0.057 Uiso 1 1 calc R . . . .
F010 F 0.7027(4) 0.7758(11) 0.3517(11) 0.135(6) Uani 1 1 d . . . . .
C011 C 0.8287(4) 0.5289(16) 0.6274(7) 0.067(4) Uani 1 1 d . . . . .
H011 H 0.8604 0.5131 0.6424 0.081 Uiso 1 1 calc R . . . .
C012 C 0.4883(4) 0.6053(10) 0.4978(8) 0.052(3) Uani 1 1 d . . . . .
H012 H 0.4977 0.6902 0.5117 0.062 Uiso 1 1 calc R . . . .
C013 C 0.4872(4) 0.1423(12) 0.6364(7) 0.052(2) Uani 1 1 d . . . . .
H013 H 0.4647 0.0999 0.6039 0.062 Uiso 1 1 calc R . . . .
O014 O 0.6163(4) 0.6486(13) 0.2933(6) 0.086(3) Uani 1 1 d . . . . .
C015 C 0.5111(5) 0.2218(14) 0.7639(7) 0.060(3) Uani 1 1 d . . . . .
H015 H 0.5053 0.2353 0.8185 0.073 Uiso 1 1 calc R . . . .
C016 C 0.7493(3) 0.2504(8) 0.4962(5) 0.0331(17) Uani 1 1 d . . . . .
H016 H 0.7815 0.2248 0.5144 0.040 Uiso 1 1 calc R . . . .
C017 C 0.4283(4) 0.4499(12) 0.4655(8) 0.055(3) Uani 1 1 d . . . . .
H017 H 0.3962 0.4288 0.4558 0.066 Uiso 1 1 calc R . . . .
C018 C 0.8008(3) 0.3670(11) 0.3961(7) 0.046(2) Uani 1 1 d . . . . .
H018 H 0.8277 0.3304 0.4209 0.055 Uiso 1 1 calc R . . . .
C019 C 0.5434(4) 0.1866(14) 0.2459(7) 0.059(3) Uani 1 1 d . . . . .
H019 H 0.5214 0.1505 0.2099 0.071 Uiso 1 1 calc R . . . .
C01A C 0.8069(4) 0.4509(12) 0.3303(8) 0.055(3) Uani 1 1 d . . . . .
H01A H 0.8375 0.4702 0.3107 0.067 Uiso 1 1 calc R . . . .
F01B F 0.6478(5) 0.9218(9) 0.3407(9) 0.126(5) Uani 1 1 d . . . . .
C01C C 0.7663(4) 0.5048(11) 0.2947(6) 0.047(2) Uani 1 1 d . . . . .
H01C H 0.7690 0.5626 0.2514 0.057 Uiso 1 1 calc R . . . .
C01D C 0.7063(4) 0.0665(12) 0.7670(7) 0.056(3) Uani 1 1 d . . . . .
H01D H 0.7009 0.0093 0.8099 0.067 Uiso 1 1 calc R . . . .
C01E C 0.6682(4) 0.1343(10) 0.7315(6) 0.046(2) Uani 1 1 d . . . . .
H01E H 0.6371 0.1222 0.7510 0.055 Uiso 1 1 calc R . . . .
O01F O 0.9335(7) 1.1051(14) 0.5237(9) 0.133(7) Uani 1 1 d . . . . .
C01G C 0.5313(4) 0.2053(12) 0.3259(7) 0.052(3) Uani 1 1 d . . . . .
H01G H 0.5012 0.1794 0.3448 0.062 Uiso 1 1 calc R . . . .
O01H O 0.9393(5) 0.9627(11) 0.4143(9) 0.109(5) Uani 1 1 d . . . . .
C01I C 0.5815(4) 0.0578(10) 0.5073(6) 0.047(2) Uani 1 1 d . . . . .
H01B H 0.6109 0.0932 0.5287 0.071 Uiso 1 1 calc GR . . . .
H01F H 0.5859 0.0355 0.4515 0.071 Uiso 1 1 calc GR . . . .
H01H H 0.5728 -0.0198 0.5370 0.071 Uiso 1 1 calc GR . . . .
F01J F 0.5921(5) 0.8574(9) 0.7182(10) 0.131(5) Uani 1 1 d . . . . .
C01K C 0.7372(4) 0.5737(10) 0.5789(7) 0.051(2) Uani 1 1 d . . . . .
H01K H 0.7059 0.5870 0.5606 0.062 Uiso 1 1 calc R . . . .
C01L C 0.7223(4) 0.1234(9) 0.4740(7) 0.046(2) Uani 1 1 d . . . . .
H01I H 0.7224 0.0645 0.5193 0.070 Uiso 1 1 calc GR . . . .
H01J H 0.7379 0.0820 0.4289 0.070 Uiso 1 1 calc GR . . . .
H01L H 0.6896 0.1443 0.4598 0.070 Uiso 1 1 calc GR . . . .
F01M F 0.6556(6) 0.7531(13) 0.7440(17) 0.190(10) Uani 1 1 d . . . . .
C01N C 0.6199(4) 0.2771(13) 0.2748(7) 0.052(3) Uani 1 1 d . . . . .
H01N H 0.6506 0.3011 0.2578 0.062 Uiso 1 1 calc R . . . .
C01O C 0.8136(6) 0.6549(15) 0.6246(9) 0.077(4) Uani 1 1 d . . . . .
H01O H 0.8339 0.7237 0.6394 0.092 Uiso 1 1 calc R . . . .
C01P C 0.7663(6) 0.6787(12) 0.5985(10) 0.074(4) Uani 1 1 d . . . . .
H01P H 0.7548 0.7644 0.5946 0.089 Uiso 1 1 calc R . . . .
C01Q C 0.4776(4) 0.1621(15) 0.7163(8) 0.064(3) Uani 1 1 d . . . . .
H01Q H 0.4484 0.1350 0.7381 0.077 Uiso 1 1 calc R . . . .
C01R C 0.8641(6) 0.951(2) 0.4931(14) 0.105(7) Uani 1 1 d . . . . .
O01S O 0.5720(7) 0.5941(19) 0.7764(10) 0.137(6) Uani 1 1 d . . . . .
F01T F 0.8369(7) 0.902(2) 0.4372(17) 0.220(13) Uani 1 1 d . . . . .
C01U C 0.6613(5) 0.8166(13) 0.3800(12) 0.075(4) Uani 1 1 d . . . . .
F01V F 0.6354(8) 0.7845(16) 0.6226(17) 0.207(12) Uani 1 1 d . . . . .
O01W O 0.5485(6) 0.6267(18) 0.6456(13) 0.163(9) Uani 1 1 d . . . . .
C01X C 0.6183(7) 0.7568(17) 0.6999(16) 0.100(6) Uani 1 1 d . . . . .
F01Y F 0.8337(8) 1.013(3) 0.5366(18) 0.244(14) Uani 1 1 d . . . . .

loop_
_atom_site_aniso_label
_atom_site_aniso_U_11
_atom_site_aniso_U_22
_atom_site_aniso_U_33
_atom_site_aniso_U_23
_atom_site_aniso_U_13
_atom_site_aniso_U_12
Cu01 0.0278(6) 0.0526(6) 0.0178(6) -0.0003(5) -0.0002(5) -0.0019(5)
Cu02 0.0263(5) 0.0492(6) 0.0164(5) -0.0008(5) -0.0017(5) 0.0008(4)
S003 0.0421(12) 0.0464(10) 0.0388(13) 0.0002(9) 0.0025(10) 0.0010(9)
S004 0.0683(17) 0.0499(11) 0.0548(19) 0.0063(11) -0.0129(13) 0.0068(11)
S005 0.0511(14) 0.0698(15) 0.0519(17) -0.0193(13) -0.0056(13) 0.0103(12)
O006 0.021(2) 0.049(3) 0.025(3) 0.000(2) -0.005(2) 0.007(2)
O007 0.031(3) 0.050(3) 0.012(3) -0.006(2) -0.007(2) -0.003(2)
N008 0.034(4) 0.052(4) 0.022(4) -0.001(3) -0.001(3) -0.005(3)
N009 0.036(4) 0.042(3) 0.033(4) -0.001(3) -0.004(3) 0.001(3)
N00A 0.038(4) 0.052(4) 0.012(3) -0.003(3) -0.002(3) 0.004(3)
O00B 0.073(5) 0.045(3) 0.058(5) 0.008(4) -0.006(4) 0.008(3)
O00C 0.042(4) 0.076(5) 0.063(5) -0.005(4) 0.006(4) 0.011(4)
N00D 0.043(4) 0.079(5) 0.026(4) 0.005(4) -0.005(4) -0.011(4)
N00E 0.042(4) 0.048(3) 0.016(3) 0.002(3) -0.002(3) -0.002(3)
N00F 0.033(4) 0.056(4) 0.028(4) -0.006(3) 0.000(3) -0.001(3)
O00G 0.057(4) 0.059(4) 0.066(6) -0.020(4) 0.008(4) 0.004(3)
C00H 0.024(4) 0.051(4) 0.010(4) -0.002(3) -0.004(3) 0.003(3)
C00I 0.027(4) 0.048(4) 0.021(4) 0.001(3) -0.001(3) -0.001(3)
C00J 0.028(4) 0.050(4) 0.023(4) -0.005(3) 0.005(3) 0.004(3)
C00K 0.031(4) 0.046(4) 0.023(4) 0.000(3) -0.002(4) -0.003(3)
C00L 0.032(4) 0.058(5) 0.015(4) -0.005(3) 0.000(3) -0.007(4)
C00M 0.034(4) 0.045(4) 0.017(4) 0.004(3) -0.006(3) -0.001(3)
C00N 0.034(4) 0.049(4) 0.015(4) -0.008(3) -0.005(3) -0.001(3)
F00O 0.084(6) 0.121(8) 0.172(14) 0.087(9) 0.014(7) 0.010(6)
O00P 0.102(7) 0.076(5) 0.077(7) 0.016(5) -0.029(6) 0.028(5)
C00Q 0.033(4) 0.041(4) 0.029(5) -0.002(3) -0.006(3) -0.007(3)
C00R 0.029(4) 0.051(5) 0.064(8) -0.001(4) -0.006(4) -0.003(4)
C00S 0.061(7) 0.100(8) 0.009(5) -0.012(5) -0.003(4) 0.001(6)
C00T 0.040(5) 0.067(5) 0.020(5) 0.001(4) 0.000(4) 0.000(4)
C00U 0.041(5) 0.076(7) 0.041(6) -0.006(5) 0.003(5) -0.010(5)
C00V 0.032(4) 0.046(4) 0.009(3) -0.006(3) -0.004(3) -0.002(3)
C00W 0.061(7) 0.079(7) 0.032(6) 0.018(5) -0.016(5) 0.007(6)
C00X 0.041(5) 0.068(6) 0.055(7) 0.005(5) 0.004(5) 0.011(5)
F00Y 0.087(6) 0.084(5) 0.165(14) -0.043(7) -0.011(7) -0.024(5)
C00Z 0.036(5) 0.069(6) 0.037(6) 0.008(4) -0.005(4) 0.001(4)
F010 0.074(6) 0.103(6) 0.230(18) -0.026(9) 0.071(9) -0.018(5)
C011 0.051(6) 0.114(11) 0.036(6) 0.001(6) -0.006(5) -0.041(7)
C012 0.051(6) 0.048(5) 0.056(7) -0.001(5) -0.003(5) 0.006(4)
C013 0.044(5) 0.076(6) 0.036(6) 0.000(5) 0.001(4) -0.019(5)
O014 0.101(8) 0.118(8) 0.040(5) -0.019(5) -0.009(5) 0.022(6)
C015 0.063(7) 0.093(8) 0.026(5) -0.005(5) 0.018(5) -0.013(6)
C016 0.026(4) 0.054(4) 0.019(4) -0.001(3) -0.001(3) 0.008(3)
C017 0.037(5) 0.065(6) 0.062(8) 0.005(5) 0.000(5) 0.003(4)
C018 0.031(4) 0.071(6) 0.036(6) -0.001(4) 0.003(4) 0.000(4)
C019 0.059(7) 0.099(9) 0.020(5) -0.013(5) -0.017(5) -0.011(6)
C01A 0.037(5) 0.076(7) 0.053(7) 0.004(5) 0.017(5) -0.009(5)
F01B 0.152(10) 0.062(4) 0.164(13) 0.045(6) 0.069(9) 0.008(6)
C01C 0.054(6) 0.070(6) 0.018(5) 0.003(4) 0.009(4) -0.004(5)
C01D 0.064(7) 0.070(6) 0.034(6) 0.016(5) -0.007(5) 0.001(6)
C01E 0.052(6) 0.059(5) 0.027(5) 0.008(4) -0.002(4) -0.001(4)
O01F 0.227(18) 0.099(9) 0.073(9) 0.016(7) -0.065(11) -0.039(10)
C01G 0.047(6) 0.078(7) 0.031(6) -0.010(5) -0.009(4) -0.014(5)
O01H 0.114(9) 0.090(7) 0.124(12) 0.033(7) 0.066(9) 0.045(7)
C01I 0.063(6) 0.052(5) 0.027(5) -0.007(4) -0.001(4) 0.008(4)
F01J 0.157(11) 0.069(5) 0.166(14) -0.030(7) 0.004(10) 0.035(6)
C01K 0.052(6) 0.058(5) 0.044(6) 0.002(4) -0.003(5) -0.009(5)
C01L 0.051(6) 0.049(5) 0.039(5) -0.002(4) 0.004(5) 0.006(4)
F01M 0.137(11) 0.100(8) 0.33(3) -0.045(13) -0.119(15) -0.006(8)
C01N 0.046(6) 0.077(6) 0.033(6) -0.010(5) -0.001(4) 0.002(5)
C01O 0.085(9) 0.090(9) 0.055(8) 0.005(6) -0.013(7) -0.054(8)
C01P 0.105(11) 0.053(5) 0.065(9) 0.007(6) -0.018(9) -0.024(6)
C01Q 0.049(6) 0.098(9) 0.045(7) -0.005(6) 0.017(5) -0.016(6)
C01R 0.059(8) 0.151(17) 0.104(15) 0.051(14) 0.008(9) 0.042(10)
O01S 0.174(15) 0.151(13) 0.087(10) 0.001(9) 0.075(11) 0.014(12)
F01T 0.174(14) 0.26(2) 0.22(2) 0.12(2) -0.114(17) -0.135(16)
C01U 0.067(8) 0.055(6) 0.101(13) -0.006(7) 0.037(8) -0.011(6)
F01V 0.26(2) 0.117(10) 0.24(3) 0.058(14) 0.13(2) 0.030(12)
O01W 0.132(12) 0.171(15) 0.184(19) -0.078(14) -0.116(13) 0.074(11)
C01X 0.111(15) 0.073(9) 0.117(17) 0.010(10) 0.005(13) 0.020(9)
F01Y 0.180(16) 0.28(3) 0.27(3) 0.11(2) 0.150(19) 0.128(17)

loop_
_atom_type_symbol
_atom_type_description
_atom_type_scat_dispersion_real
_atom_type_scat_dispersion_imag
_atom_type_scat_source
C C 0.0181 0.0091 'International Tables Vol C Tables 4.2.6.8 and 6.1.1.4'
H H 0.0000 0.0000 'International Tables Vol C Tables 4.2.6.8 and 6.1.1.4'
N N 0.0311 0.0180 'International Tables Vol C Tables 4.2.6.8 and 6.1.1.4'
O O 0.0492 0.0322 'International Tables Vol C Tables 4.2.6.8 and 6.1.1.4'
F F 0.0727 0.0534 'International Tables Vol C Tables 4.2.6.8 and 6.1.1.4'
S S 0.3331 0.5567 'International Tables Vol C Tables 4.2.6.8 and 6.1.1.4'
Cu Cu -1.9646 0.5888 'International Tables Vol C Tables 4.2.6.8 and 6.1.1.4'

loop_
_exptl_crystal_face_index_h
_exptl_crystal_face_index_k
_exptl_crystal_face_index_l
_exptl_crystal_face_perp_dist
1 -2 7 0.0148
0 18 1 0.0759
0 -18 -1 0.0823
-7 14 1 0.1682
11 0 0 0.4548
0 6 -6 0.0328
0 -6 -6 0.0429
-7 -13 0 0.1864
8 -12 -1 0.2948

loop_
_geom_angle_atom_site_label_1
_geom_angle_atom_site_label_2
_geom_angle_atom_site_label_3
_geom_angle
_geom_angle_site_symmetry_1
_geom_angle_site_symmetry_3
_geom_angle_publ_flag
O006 Cu01 Cu02 39.74(18) . . ?
O006 Cu01 O007 79.1(3) . . ?
O006 Cu01 N008 169.6(3) . . ?
O006 Cu01 N00E 81.7(3) . . ?
O006 Cu01 O00G 91.5(3) . . ?
O007 Cu01 Cu02 40.53(18) . . ?
O007 Cu01 N00E 150.2(3) . . ?
O007 Cu01 O00G 102.0(3) . . ?
N008 Cu01 Cu02 130.3(2) . . ?
N008 Cu01 O007 91.8(3) . . ?
N008 Cu01 N00E 104.5(3) . . ?
N008 Cu01 O00G 95.4(3) . . ?
N00E Cu01 Cu02 114.2(2) . . ?
N00E Cu01 O00G 101.2(3) . . ?
O00G Cu01 Cu02 105.9(3) . . ?
O006 Cu02 Cu01 39.28(17) . . ?
O006 Cu02 O007 79.2(2) . . ?
O006 Cu02 N00A 91.6(3) . . ?
O006 Cu02 O00B 99.8(3) . . ?
O006 Cu02 N00F 150.3(3) . . ?
O007 Cu02 Cu01 41.04(17) . . ?
O007 Cu02 N00A 170.7(3) . . ?
O007 Cu02 O00B 87.8(3) . . ?
O007 Cu02 N00F 81.5(3) . . ?
N00A Cu02 Cu01 129.7(2) . . ?
N00A Cu02 O00B 94.6(3) . . ?
N00A Cu02 N00F 106.7(3) . . ?
O00B Cu02 Cu01 102.3(3) . . ?
N00F Cu02 Cu01 115.3(2) . . ?
N00F Cu02 O00B 101.8(3) . . ?
O00B S003 C01U 102.6(7) . . ?
O00C S003 O00B 114.3(6) . . ?
O00C S003 C01U 103.2(6) . . ?
O014 S003 O00B 113.4(7) . . ?
O014 S003 O00C 116.4(6) . . ?
O014 S003 C01U 104.6(8) . . ?
O00P S004 O01F 116.4(8) . . ?
O00P S004 C01R 106.5(7) . . ?
O01F S004 C01R 104.5(11) . . ?
O01H S004 O00P 115.1(8) . . ?
O01H S004 O01F 110.8(10) . . ?
O01H S004 C01R 101.8(9) . . ?
O00G S005 C01X 105.6(7) . . ?
O01S S005 O00G 111.5(9) . . ?
O01S S005 C01X 99.7(12) . . ?
O01W S005 O00G 118.3(9) . . ?
O01W S005 O01S 112.5(14) . . ?
O01W S005 C01X 107.2(12) . . ?
Cu01 O006 Cu02 101.0(3) . . ?
C00H O006 Cu01 120.0(5) . . ?
C00H O006 Cu02 127.7(5) . . ?
Cu02 O007 Cu01 98.4(3) . . ?
C00V O007 Cu01 125.7(5) . . ?
C00V O007 Cu02 119.0(5) . . ?
C00K N008 Cu01 122.2(6) . . ?
C00K N008 C00U 118.4(8) . . ?
C00U N008 Cu01 119.3(7) . . ?
C012 N009 C00I 123.4(8) . . ?
C00J N00A Cu02 120.7(6) . . ?
C00T N00A Cu02 119.0(6) . . ?
C00T N00A C00J 119.5(8) . . ?
Cu02 O00B H00B 106(2) . . ?
S003 O00B Cu02 141.9(6) . . ?
S003 O00B H00B 106(2) . . ?
C00L N00D H00D 121.4 . . ?
C00L N00D C011 117.3(11) . . ?
C011 N00D H00D 121.4 . . ?
C00M N00E Cu01 113.8(6) . . ?
C00M N00E C01E 120.4(8) . . ?
C01E N00E Cu01 125.6(7) . . ?
C00N N00F Cu02 115.0(6) . . ?
C00N N00F C01N 119.9(8) . . ?
C01N N00F Cu02 125.1(7) . . ?
Cu01 O00G H00G 111.6(19) . . ?
S005 O00G Cu01 139.4(5) . . ?
S005 O00G H00G 108(2) . . ?
O006 C00H C00L 109.3(7) . . ?
O006 C00H C00M 107.9(7) . . ?
O006 C00H C016 110.3(6) . . ?
C00L C00H C016 108.9(7) . . ?
C00M C00H C00L 110.6(7) . . ?
C00M C00H C016 109.9(7) . . ?
N009 C00I C00R 118.2(8) . . ?
N009 C00I C00V 115.2(7) . . ?
C00R C00I C00V 126.5(8) . . ?
N00A C00J C016 119.8(7) . . ?
N00A C00J C018 119.6(9) . . ?
C018 C00J C016 120.6(8) . . ?
N008 C00K C00Q 118.7(7) . . ?
N008 C00K C013 120.6(9) . . ?
C013 C00K C00Q 120.7(8) . . ?
N00D C00L C00H 115.9(8) . . ?
N00D C00L C01K 123.0(9) . . ?
C01K C00L C00H 121.0(8) . . ?
N00E C00M C00H 116.6(7) . . ?
N00E C00M C00Z 121.1(8) . . ?
C00Z C00M C00H 122.1(8) . . ?
N00F C00N C00V 115.3(7) . . ?
N00F C00N C01G 121.0(9) . . ?
C01G C00N C00V 123.7(8) . . ?
C00K C00Q H00Q 107.3 . . ?
C00K C00Q C00V 111.2(7) . . ?
C00V C00Q H00Q 107.3 . . ?
C01I C00Q C00K 110.7(8) . . ?
C01I C00Q H00Q 107.3 . . ?
C01I C00Q C00V 112.8(8) . . ?
C00I C00R H00R 120.2 . . ?
C017 C00R C00I 119.5(9) . . ?
C017 C00R H00R 120.2 . . ?
C019 C00S H00S 120.7 . . ?
C01N C00S H00S 120.7 . . ?
C01N C00S C019 118.5(10) . . ?
N00A C00T H00T 118.4 . . ?
N00A C00T C01C 123.2(10) . . ?
C01C C00T H00T 118.4 . . ?
N008 C00U H00U 118.7 . . ?
N008 C00U C015 122.7(10) . . ?
C015 C00U H00U 118.7 . . ?
O007 C00V C00I 107.9(7) . . ?
O007 C00V C00N 108.7(7) . . ?
O007 C00V C00Q 112.0(7) . . ?
C00I C00V C00N 107.1(7) . . ?
C00I C00V C00Q 110.3(7) . . ?
C00Q C00V C00N 110.8(7) . . ?
C00Z C00W H00W 120.3 . . ?
C01D C00W H00W 120.3 . . ?
C01D C00W C00Z 119.4(10) . . ?
C012 C00X H00X 121.1 . . ?
C012 C00X C017 117.8(10) . . ?
C017 C00X H00X 121.1 . . ?
C00M C00Z C00W 119.0(10) . . ?
C00M C00Z H00Z 120.5 . . ?
C00W C00Z H00Z 120.5 . . ?
N00D C011 H011 117.8 . . ?
N00D C011 C01O 124.4(12) . . ?
C01O C011 H011 117.8 . . ?
N009 C012 C00X 120.1(10) . . ?
N009 C012 H012 120.0 . . ?
C00X C012 H012 120.0 . . ?
C00K C013 H013 119.9 . . ?
C01Q C013 C00K 120.2(11) . . ?
C01Q C013 H013 119.9 . . ?
C00U C015 H015 120.8 . . ?
C01Q C015 C00U 118.5(11) . . ?
C01Q C015 H015 120.8 . . ?
C00H C016 H016 107.3 . . ?
C00J C016 C00H 110.6(7) . . ?
C00J C016 H016 107.3 . . ?
C00J C016 C01L 111.5(8) . . ?
C01L C016 C00H 112.6(7) . . ?
C01L C016 H016 107.3 . . ?
C00R C017 C00X 120.9(10) . . ?
C00R C017 H017 119.5 . . ?
C00X C017 H017 119.5 . . ?
C00J C018 H018 119.5 . . ?
C00J C018 C01A 121.0(10) . . ?
C01A C018 H018 119.5 . . ?
C00S C019 H019 120.6 . . ?
C01G C019 C00S 118.8(10) . . ?
C01G C019 H019 120.6 . . ?
C018 C01A H01A 120.8 . . ?
C01C C01A C018 118.3(9) . . ?
C01C C01A H01A 120.8 . . ?
C00T C01C C01A 118.4(10) . . ?
C00T C01C H01C 120.8 . . ?
C01A C01C H01C 120.8 . . ?
C00W C01D H01D 120.4 . . ?
C00W C01D C01E 119.2(10) . . ?
C01E C01D H01D 120.4 . . ?
N00E C01E C01D 120.9(10) . . ?
N00E C01E H01E 119.6 . . ?
C01D C01E H01E 119.6 . . ?
C00N C01G C019 119.5(11) . . ?
C00N C01G H01G 120.3 . . ?
C019 C01G H01G 120.3 . . ?
C00Q C01I H01B 109.5 . . ?
C00Q C01I H01F 109.5 . . ?
C00Q C01I H01H 109.5 . . ?
H01B C01I H01F 109.5 . . ?
H01B C01I H01H 109.5 . . ?
H01F C01I H01H 109.5 . . ?
C00L C01K H01K 120.9 . . ?
C01P C01K C00L 118.3(11) . . ?
C01P C01K H01K 120.9 . . ?
C016 C01L H01I 109.5 . . ?
C016 C01L H01J 109.5 . . ?
C016 C01L H01L 109.5 . . ?
H01I C01L H01J 109.5 . . ?
H01I C01L H01L 109.5 . . ?
H01J C01L H01L 109.5 . . ?
N00F C01N C00S 122.3(11) . . ?
N00F C01N H01N 118.9 . . ?
C00S C01N H01N 118.9 . . ?
C011 C01O H01O 121.2 . . ?
C011 C01O C01P 117.7(11) . . ?
C01P C01O H01O 121.2 . . ?
C01K C01P C01O 119.3(12) . . ?
C01K C01P H01P 120.4 . . ?
C01O C01P H01P 120.4 . . ?
C013 C01Q H01Q 120.2 . . ?
C015 C01Q C013 119.6(11) . . ?
C015 C01Q H01Q 120.2 . . ?
F00O C01R S004 113.4(12) . . ?
F01T C01R S004 112.7(17) . . ?
F01T C01R F00O 107(2) . . ?
F01Y C01R S004 113(2) . . ?
F01Y C01R F00O 107.6(19) . . ?
F01Y C01R F01T 102(2) . . ?
F00Y C01U S003 111.2(11) . . ?
F010 C01U S003 111.6(10) . . ?
F010 C01U F00Y 108.7(16) . . ?
F01B C01U S003 111.3(13) . . ?
F01B C01U F00Y 104.4(13) . . ?
F01B C01U F010 109.4(14) . . ?
F01J C01X S005 114.1(15) . . ?
F01J C01X F01V 104.4(18) . . ?
F01M C01X S005 114.7(15) . . ?
F01M C01X F01J 110(2) . . ?
F01M C01X F01V 105(2) . . ?
F01V C01X S005 107.5(19) . . ?

loop_
_geom_bond_atom_site_label_1
_geom_bond_atom_site_label_2
_geom_bond_distance
_geom_bond_site_symmetry_2
_geom_bond_publ_flag
Cu01 Cu02 2.9601(18) . ?
Cu01 O006 1.909(6) . ?
Cu01 O007 1.965(6) . ?
Cu01 N008 1.965(8) . ?
Cu01 N00E 2.016(8) . ?
Cu01 O00G 2.290(8) . ?
Cu02 O006 1.928(6) . ?
Cu02 O007 1.945(6) . ?
Cu02 N00A 1.982(7) . ?
Cu02 O00B 2.271(7) . ?
Cu02 N00F 2.025(8) . ?
S003 O00B 1.436(8) . ?
S003 O00C 1.430(8) . ?
S003 O014 1.410(11) . ?
S003 C01U 1.805(14) . ?
S004 O00P 1.412(9) . ?
S004 O01F 1.426(14) . ?
S004 O01H 1.397(11) . ?
S004 C01R 1.77(2) . ?
S005 O00G 1.436(8) . ?
S005 O01S 1.418(15) . ?
S005 O01W 1.333(13) . ?
S005 C01X 1.77(2) . ?
O006 C00H 1.400(9) . ?
O007 C00V 1.389(10) . ?
N008 C00K 1.339(11) . ?
N008 C00U 1.357(15) . ?
N009 C00I 1.339(12) . ?
N009 C012 1.336(13) . ?
N00A C00J 1.359(11) . ?
N00A C00T 1.341(12) . ?
O00B H00B 0.860(13) . ?
N00D H00D 0.8600 . ?
N00D C00L 1.335(12) . ?
N00D C011 1.345(15) . ?
N00E C00M 1.334(12) . ?
N00E C01E 1.346(12) . ?
N00F C00N 1.328(12) . ?
N00F C01N 1.335(14) . ?
O00G H00G 0.853(12) . ?
C00H C00L 1.539(12) . ?
C00H C00M 1.536(11) . ?
C00H C016 1.557(11) . ?
C00I C00R 1.376(12) . ?
C00I C00V 1.548(12) . ?
C00J C016 1.487(12) . ?
C00J C018 1.379(13) . ?
C00K C00Q 1.534(14) . ?
C00K C013 1.377(14) . ?
C00L C01K 1.379(14) . ?
C00M C00Z 1.388(13) . ?
C00N C00V 1.577(11) . ?
C00N C01G 1.375(13) . ?
F00O C01R 1.303(19) . ?
C00Q H00Q 0.9800 . ?
C00Q C00V 1.562(12) . ?
C00Q C01I 1.506(13) . ?
C00R H00R 0.9300 . ?
C00R C017 1.373(15) . ?
C00S H00S 0.9300 . ?
C00S C019 1.384(18) . ?
C00S C01N 1.364(15) . ?
C00T H00T 0.9300 . ?
C00T C01C 1.374(14) . ?
C00U H00U 0.9300 . ?
C00U C015 1.364(16) . ?
C00W H00W 0.9300 . ?
C00W C00Z 1.389(15) . ?
C00W C01D 1.373(18) . ?
C00X H00X 0.9300 . ?
C00X C012 1.371(16) . ?
C00X C017 1.380(17) . ?
F00Y C01U 1.32(2) . ?
C00Z H00Z 0.9300 . ?
F010 C01U 1.309(16) . ?
C011 H011 0.9300 . ?
C011 C01O 1.35(2) . ?
C012 H012 0.9300 . ?
C013 H013 0.9300 . ?
C013 C01Q 1.365(18) . ?
C015 H015 0.9300 . ?
C015 C01Q 1.361(18) . ?
C016 H016 0.9800 . ?
C016 C01L 1.536(13) . ?
C017 H017 0.9300 . ?
C018 H018 0.9300 . ?
C018 C01A 1.395(16) . ?
C019 H019 0.9300 . ?
C019 C01G 1.381(17) . ?
C01A H01A 0.9300 . ?
C01A C01C 1.385(17) . ?
F01B C01U 1.31(2) . ?
C01C H01C 0.9300 . ?
C01D H01D 0.9300 . ?
C01D C01E 1.394(16) . ?
C01E H01E 0.9300 . ?
C01G H01G 0.9300 . ?
C01I H01B 0.9600 . ?
C01I H01F 0.9600 . ?
C01I H01H 0.9600 . ?
F01J C01X 1.29(2) . ?
C01K H01K 0.9300 . ?
C01K C01P 1.378(16) . ?
C01L H01I 0.9600 . ?
C01L H01J 0.9600 . ?
C01L H01L 0.9600 . ?
F01M C01X 1.27(3) . ?
C01N H01N 0.9300 . ?
C01O H01O 0.9300 . ?
C01O C01P 1.40(2) . ?
C01P H01P 0.9300 . ?
C01Q H01Q 0.9300 . ?
C01R F01T 1.29(3) . ?
C01R F01Y 1.28(3) . ?
F01V C01X 1.40(3) . ?

loop_
_geom_torsion_atom_site_label_1
_geom_torsion_atom_site_label_2
_geom_torsion_atom_site_label_3
_geom_torsion_atom_site_label_4
_geom_torsion
_geom_torsion_site_symmetry_1
_geom_torsion_site_symmetry_2
_geom_torsion_site_symmetry_3
_geom_torsion_site_symmetry_4
_geom_torsion_publ_flag
Cu01 O006 C00H C00L -118.9(6) . . . . ?
Cu01 O006 C00H C00M 1.4(8) . . . . ?
Cu01 O006 C00H C016 121.4(6) . . . . ?
Cu01 O007 C00V C00I 109.5(7) . . . . ?
Cu01 O007 C00V C00N -134.8(6) . . . . ?
Cu01 O007 C00V C00Q -12.1(9) . . . . ?
Cu01 N008 C00K C00Q 6.0(11) . . . . ?
Cu01 N008 C00K C013 -177.8(8) . . . . ?
Cu01 N008 C00U C015 177.3(10) . . . . ?
Cu01 N00E C00M C00H 1.0(9) . . . . ?
Cu01 N00E C00M C00Z -174.8(7) . . . . ?
Cu01 N00E C01E C01D 174.8(8) . . . . ?
Cu02 O006 C00H C00L 104.7(7) . . . . ?
Cu02 O006 C00H C00M -135.0(6) . . . . ?
Cu02 O006 C00H C016 -15.0(9) . . . . ?
Cu02 O007 C00V C00I -123.2(6) . . . . ?
Cu02 O007 C00V C00N -7.5(9) . . . . ?
Cu02 O007 C00V C00Q 115.2(6) . . . . ?
Cu02 N00A C00J C016 9.2(10) . . . . ?
Cu02 N00A C00J C018 -170.3(7) . . . . ?
Cu02 N00A C00T C01C 169.5(8) . . . . ?
Cu02 N00F C00N C00V 1.3(10) . . . . ?
Cu02 N00F C00N C01G -177.8(8) . . . . ?
Cu02 N00F C01N C00S 178.5(10) . . . . ?
O006 C00H C00L N00D 179.8(7) . . . . ?
O006 C00H C00L C01K -2.7(11) . . . . ?
O006 C00H C00M N00E -1.5(10) . . . . ?
O006 C00H C00M C00Z 174.3(8) . . . . ?
O006 C00H C016 C00J 62.9(9) . . . . ?
O006 C00H C016 C01L -62.6(9) . . . . ?
N008 C00K C00Q C00V -59.4(10) . . . . ?
N008 C00K C00Q C01I 66.8(10) . . . . ?
N008 C00K C013 C01Q 1.7(18) . . . . ?
N008 C00U C015 C01Q 0(2) . . . . ?
N009 C00I C00R C017 0.5(16) . . . . ?
N009 C00I C00V O007 12.8(10) . . . . ?
N009 C00I C00V C00N -104.0(9) . . . . ?
N009 C00I C00V C00Q 135.4(8) . . . . ?
N00A C00J C016 C00H -62.1(10) . . . . ?
N00A C00J C016 C01L 64.0(10) . . . . ?
N00A C00J C018 C01A 0.8(15) . . . . ?
N00A C00T C01C C01A 1.3(16) . . . . ?
O00B S003 C01U F00Y -56.6(12) . . . . ?
O00B S003 C01U F010 64.9(16) . . . . ?
O00B S003 C01U F01B -172.6(11) . . . . ?
O00C S003 O00B Cu02 120.0(9) . . . . ?
O00C S003 C01U F00Y 62.5(13) . . . . ?
O00C S003 C01U F010 -176.0(14) . . . . ?
O00C S003 C01U F01B -53.5(13) . . . . ?
N00D C00L C01K C01P -3.0(17) . . . . ?
N00D C011 C01O C01P -3(2) . . . . ?
N00E C00M C00Z C00W -1.2(15) . . . . ?
N00F C00N C00V O007 3.8(10) . . . . ?
N00F C00N C00V C00I 120.1(8) . . . . ?
N00F C00N C00V C00Q -119.7(8) . . . . ?
N00F C00N C01G C019 -1.7(18) . . . . ?
O00G S005 C01X F01J 178.9(17) . . . . ?
O00G S005 C01X F01M -52(2) . . . . ?
O00G S005 C01X F01V 63.7(16) . . . . ?
C00H C00L C01K C01P 179.7(11) . . . . ?
C00H C00M C00Z C00W -176.8(10) . . . . ?
C00I N009 C012 C00X -2.1(18) . . . . ?
C00I C00R C017 C00X -1.2(19) . . . . ?
C00J N00A C00T C01C -0.1(14) . . . . ?
C00J C018 C01A C01C 0.4(17) . . . . ?
C00K N008 C00U C015 0.9(18) . . . . ?
C00K C00Q C00V O007 60.7(9) . . . . ?
C00K C00Q C00V C00I -59.5(9) . . . . ?
C00K C00Q C00V C00N -177.8(7) . . . . ?
C00K C013 C01Q C015 -1(2) . . . . ?
C00L N00D C011 C01O 1.0(18) . . . . ?
C00L C00H C00M N00E 118.0(8) . . . . ?
C00L C00H C00M C00Z -66.3(11) . . . . ?
C00L C00H C016 C00J -57.0(9) . . . . ?
C00L C00H C016 C01L 177.5(7) . . . . ?
C00L C01K C01P C01O 1(2) . . . . ?
C00M N00E C01E C01D -0.3(15) . . . . ?
C00M C00H C00L N00D 61.2(10) . . . . ?
C00M C00H C00L C01K -121.4(10) . . . . ?
C00M C00H C016 C00J -178.3(7) . . . . ?
C00M C00H C016 C01L 56.3(9) . . . . ?
C00N N00F C01N C00S 0.6(18) . . . . ?
O00P S004 C01R F00O 174.2(18) . . . . ?
O00P S004 C01R F01T 52(2) . . . . ?
O00P S004 C01R F01Y -63(2) . . . . ?
C00Q C00K C013 C01Q 177.9(11) . . . . ?
C00R C00I C00V O007 -167.7(9) . . . . ?
C00R C00I C00V C00N 75.5(12) . . . . ?
C00R C00I C00V C00Q -45.1(12) . . . . ?
C00S C019 C01G C00N 2(2) . . . . ?
C00T N00A C00J C016 178.6(8) . . . . ?
C00T N00A C00J C018 -0.9(13) . . . . ?
C00U N008 C00K C00Q -177.7(9) . . . . ?
C00U N008 C00K C013 -1.5(14) . . . . ?
C00U C015 C01Q C013 1(2) . . . . ?
C00V C00I C00R C017 -179.0(10) . . . . ?
C00V C00N C01G C019 179.4(11) . . . . ?
C00W C01D C01E N00E 0.1(18) . . . . ?
C00Z C00W C01D C01E -0.5(19) . . . . ?
C011 N00D C00L C00H 179.4(9) . . . . ?
C011 N00D C00L C01K 2.0(15) . . . . ?
C011 C01O C01P C01K 2(2) . . . . ?
C012 N009 C00I C00R 1.2(16) . . . . ?
C012 N009 C00I C00V -179.3(9) . . . . ?
C012 C00X C017 C00R 0(2) . . . . ?
C013 C00K C00Q C00V 124.4(10) . . . . ?
C013 C00K C00Q C01I -109.4(11) . . . . ?
O014 S003 O00B Cu02 -16.8(12) . . . . ?
O014 S003 C01U F00Y -175.3(11) . . . . ?
O014 S003 C01U F010 -53.7(16) . . . . ?
O014 S003 C01U F01B 68.8(13) . . . . ?
C016 C00H C00L N00D -59.7(10) . . . . ?
C016 C00H C00L C01K 117.8(9) . . . . ?
C016 C00H C00M N00E -121.8(8) . . . . ?
C016 C00H C00M C00Z 54.0(11) . . . . ?
C016 C00J C018 C01A -178.7(9) . . . . ?
C017 C00X C012 N009 1.3(19) . . . . ?
C018 C00J C016 C00H 117.4(9) . . . . ?
C018 C00J C016 C01L -116.5(10) . . . . ?
C018 C01A C01C C00T -1.4(17) . . . . ?
C019 C00S C01N N00F 0(2) . . . . ?
C01D C00W C00Z C00M 1.0(18) . . . . ?
C01E N00E C00M C00H 176.6(8) . . . . ?
C01E N00E C00M C00Z 0.8(14) . . . . ?
O01F S004 C01R F00O -62(2) . . . . ?
O01F S004 C01R F01T 176(2) . . . . ?
O01F S004 C01R F01Y 61(2) . . . . ?
C01G C00N C00V O007 -177.2(9) . . . . ?
C01G C00N C00V C00I -60.9(12) . . . . ?
C01G C00N C00V C00Q 59.4(12) . . . . ?
O01H S004 C01R F00O 53(2) . . . . ?
O01H S004 C01R F01T -68(2) . . . . ?
O01H S004 C01R F01Y 176(2) . . . . ?
C01I C00Q C00V O007 -64.3(9) . . . . ?
C01I C00Q C00V C00I 175.5(7) . . . . ?
C01I C00Q C00V C00N 57.2(9) . . . . ?
C01N N00F C00N C00V 179.5(9) . . . . ?
C01N N00F C00N C01G 0.4(15) . . . . ?
C01N C00S C019 C01G -1(2) . . . . ?
O01S S005 O00G Cu01 100.7(13) . . . . ?
O01S S005 C01X F01J -65(2) . . . . ?
O01S S005 C01X F01M 63(2) . . . . ?
O01S S005 C01X F01V 179.4(16) . . . . ?
C01U S003 O00B Cu02 -129.0(9) . . . . ?
O01W S005 O00G Cu01 -32.1(17) . . . . ?
O01W S005 C01X F01J 52(2) . . . . ?
O01W S005 C01X F01M -179(2) . . . . ?
O01W S005 C01X F01V -63.3(18) . . . . ?
C01X S005 O00G Cu01 -152.0(12) . . . . ?

loop_
_exptl_oxdiff_crystal_face_indexfrac_h
_exptl_oxdiff_crystal_face_indexfrac_k
_exptl_oxdiff_crystal_face_indexfrac_l
_exptl_oxdiff_crystal_face_x
_exptl_oxdiff_crystal_face_y
_exptl_oxdiff_crystal_face_z
0.5293 -2.0925 6.5361 -0.2861 0.9582 -0.0092
0.1912 17.9013 0.7375 -0.9324 -0.2800 0.2284
-0.3946 -17.8937 -0.7329 0.9364 0.2811 -0.2100
-6.9928 14.0082 1.0048 -0.5913 -0.1384 0.8260
10.9941 -0.0108 -0.0058 -0.2501 -0.0327 -0.9899
0.0042 5.9946 -5.9990 0.0499 -0.9679 0.0186
0.0009 -6.0057 -6.0000 0.6436 -0.7115 -0.1408
-6.9998 -12.9935 0.0027 0.8023 0.2986 0.4573
7.9928 -12.0091 -1.0051 0.4696 0.0927 -0.8895
